data_7158997
loop_
_publ_author_name
'Golla, Ramesh'
'Valmuri , Srivardhan'
'Balamurugan, Rengarajan'

_publ_section_title
;
 Ag(I)-Catalyzed Cyclization of o-Alkynylacetophenones Facilitated Through
 Acetal Formation: Synthesis of C3-Naphthyl Indole Derivatives
;
_journal_name_full 'Organic &amp; Biomolecular Chemistry'
_journal_paper_doi 10.1039/D2OB01873J
_journal_year 2022
_chemical_formula_moiety 'C31 H24 N2 O3'
_chemical_formula_sum 'C31 H24 N2 O3'
_chemical_formula_weight 472.52
_space_group_crystal_system monoclinic
_space_group_IT_number 15
_space_group_name_Hall '-C 2yc'
_space_group_name_H-M_alt 'C 1 2/c 1'
_atom_sites_solution_hydrogens difmap
_atom_sites_solution_primary dual
_audit_creation_date 2021-10-19
_audit_creation_method
;
Olex2 1.5
(compiled 2021.08.20 svn.r13c46975 for OlexSys, GUI svn.r6405)
;
_audit_update_record
;
2022-08-30 deposited with the CCDC.	2022-11-16 downloaded from the CCDC.
;
_cell_angle_alpha 90
_cell_angle_beta 123.585(4)
_cell_angle_gamma 90
_cell_formula_units_Z 8
_cell_length_a 27.630(4)
_cell_length_b 9.6103(12)
_cell_length_c 22.543(3)
_cell_measurement_reflns_used 9775
_cell_measurement_temperature 300
_cell_measurement_theta_max 27.21
_cell_measurement_theta_min 2.30
_cell_volume 4986.7(12)
_computing_molecular_graphics 'Olex2 1.5 (Dolomanov et al., 2009)'
_computing_publication_material 'Olex2 1.5 (Dolomanov et al., 2009)'
_computing_structure_refinement 'SHELXL 2018/1 (Sheldrick, 2015)'
_computing_structure_solution 'SHELXT 2018/2 (Sheldrick, 2018)'
_diffrn_ambient_temperature 300.0
_diffrn_measured_fraction_theta_full 0.999
_diffrn_measured_fraction_theta_max 0.999
_diffrn_measurement_device_type 'Bruker APEX-II CCD'
_diffrn_measurement_method '\f and \w scans'
_diffrn_radiation_type MoK\a
_diffrn_radiation_wavelength 0.71073
_diffrn_reflns_av_R_equivalents 0.0598
_diffrn_reflns_av_unetI/netI 0.0224
_diffrn_reflns_Laue_measured_fraction_full 0.999
_diffrn_reflns_Laue_measured_fraction_max 0.999
_diffrn_reflns_limit_h_max 32
_diffrn_reflns_limit_h_min -32
_diffrn_reflns_limit_k_max 11
_diffrn_reflns_limit_k_min -11
_diffrn_reflns_limit_l_max 26
_diffrn_reflns_limit_l_min -26
_diffrn_reflns_number 76610
_diffrn_reflns_point_group_measured_fraction_full 0.999
_diffrn_reflns_point_group_measured_fraction_max 0.999
_diffrn_reflns_theta_full 24.995
_diffrn_reflns_theta_max 24.995
_diffrn_reflns_theta_min 2.169
_diffrn_source_current 1.0
_diffrn_source_power 0.05
_diffrn_source_voltage 50.0
_diffrn_standards_number 0
_exptl_absorpt_coefficient_mu 0.082
_exptl_absorpt_correction_T_max 0.7456
_exptl_absorpt_correction_T_min 0.6328
_exptl_absorpt_correction_type multi-scan
_exptl_crystal_colour 'clear light colourless'
_exptl_crystal_colour_lustre clear
_exptl_crystal_colour_modifier light
_exptl_crystal_colour_primary colourless
_exptl_crystal_density_diffrn 1.259
_exptl_crystal_description needle
_exptl_crystal_F_000 1984
_exptl_crystal_size_max 0.3
_exptl_crystal_size_mid 0.22
_exptl_crystal_size_min 0.16
_refine_diff_density_max 0.222
_refine_diff_density_min -0.255
_refine_diff_density_rms 0.071
_refine_ls_extinction_method none
_refine_ls_goodness_of_fit_ref 1.093
_refine_ls_hydrogen_treatment refall
_refine_ls_matrix_type full
_refine_ls_number_parameters 421
_refine_ls_number_reflns 4385
_refine_ls_number_restraints 0
_refine_ls_restrained_S_all 1.093
_refine_ls_R_factor_all 0.0672
_refine_ls_R_factor_gt 0.0553
_refine_ls_shift/su_max 0.002
_refine_ls_shift/su_mean 0.000
_refine_ls_structure_factor_coef Fsqd
_refine_ls_weighting_details 'w=1/[\s^2^(Fo^2^)+(0.0649P)^2^+4.1831P] where P=(Fo^2^+2Fc^2^)/3'
_refine_ls_weighting_scheme calc
_refine_ls_wR_factor_gt 0.1422
_refine_ls_wR_factor_ref 0.1521
_reflns_Friedel_coverage 0.000
_reflns_number_gt 3602
_reflns_number_total 4385
_reflns_threshold_expression 'I > 2\s(I)'
_cod_data_source_file d2ob01873j2.cif
_cod_data_source_block rb005a_0m_a
_cod_original_cell_volume 4986.5(11)
_cod_database_code 7158997
_shelx_shelxl_version_number 2018/1
_publ_section_exptl
;
Any special experimental details
;
_shelx_space_group_comment
;
The symmetry employed for this shelxl refinement is uniquely defined
by the following loop, which should always be used as a source of
symmetry information in preference to the above space-group names.
They are only intended as comments.
;
_shelx_estimated_absorpt_t_max 0.987
_shelx_estimated_absorpt_t_min 0.976
_olex2_refinement_description
;
;
_olex2_submission_special_instructions 'No special instructions were received'

loop_
_space_group_symop_operation_xyz
'x, y, z'
'-x, y, -z+1/2'
'x+1/2, y+1/2, z'
'-x+1/2, y+1/2, -z+1/2'
'-x, -y, -z'
'x, -y, z-1/2'
'-x+1/2, -y+1/2, -z'
'x+1/2, -y+1/2, z-1/2'

loop_
_atom_site_label
_atom_site_type_symbol
_atom_site_fract_x
_atom_site_fract_y
_atom_site_fract_z
_atom_site_U_iso_or_equiv
_atom_site_adp_type
_atom_site_occupancy
_atom_site_site_symmetry_order
_atom_site_calc_flag
_atom_site_refinement_flags_posn
_atom_site_refinement_flags_adp
_atom_site_refinement_flags_occupancy
_atom_site_disorder_assembly
_atom_site_disorder_group
O3 O 0.38786(6) 0.61035(15) 0.25887(7) 0.0580(4) Uani 1 1 d . . . . .
N1 N 0.30764(8) 0.92400(19) 0.32856(9) 0.0591(5) Uani 1 1 d . . . . .
O2 O 0.58997(8) 0.7492(2) 0.62796(9) 0.0905(6) Uani 1 1 d . . . . .
C17 C 0.36415(8) 0.7809(2) 0.31351(9) 0.0470(5) Uani 1 1 d . . . . .
C19 C 0.32758(8) 0.6979(2) 0.32639(9) 0.0468(5) Uani 1 1 d . . . . .
N2 N 0.54451(9) 0.7796(2) 0.57232(10) 0.0710(6) Uani 1 1 d . . . . .
C5 C 0.46346(8) 0.6771(2) 0.38200(10) 0.0461(4) Uani 1 1 d . . . . .
C18 C 0.35063(9) 0.9160(2) 0.31562(10) 0.0545(5) Uani 1 1 d . . . . .
C6 C 0.49717(8) 0.5653(2) 0.38513(11) 0.0518(5) Uani 1 1 d . . . . .
C3 C 0.47904(9) 0.7464(2) 0.44373(10) 0.0523(5) Uani 1 1 d . . . . .
O1 O 0.51280(10) 0.8710(3) 0.56898(10) 0.1151(8) Uani 1 1 d . . . . .
C15 C 0.41287(8) 0.7274(2) 0.30938(10) 0.0491(5) Uani 1 1 d . . . . .
C4 C 0.54679(9) 0.5278(3) 0.45017(13) 0.0627(6) Uani 1 1 d . . . . .
C9 C 0.39632(9) 0.4233(2) 0.19767(12) 0.0565(5) Uani 1 1 d . . . . .
C8 C 0.42385(9) 0.5092(2) 0.26266(11) 0.0516(5) Uani 1 1 d . . . . .
C20 C 0.31991(9) 0.5554(2) 0.33017(10) 0.0569(5) Uani 1 1 d . . . . .
C7 C 0.47706(9) 0.4888(2) 0.32038(12) 0.0586(5) Uani 1 1 d . . . . .
C24 C 0.29291(9) 0.7912(2) 0.33551(10) 0.0543(5) Uani 1 1 d . . . . .
C26 C 0.31818(9) 1.0859(2) 0.42076(11) 0.0556(5) Uani 1 1 d . . . . .
C1 C 0.52834(9) 0.7057(2) 0.50731(10) 0.0536(5) Uani 1 1 d . . . . .
C2 C 0.56297(9) 0.5983(3) 0.51156(12) 0.0622(6) Uani 1 1 d . . . . .
C27 C 0.37163(11) 1.0325(3) 0.47132(12) 0.0670(6) Uani 1 1 d . . . . .
C14 C 0.35470(12) 0.4778(3) 0.13237(13) 0.0682(6) Uani 1 1 d . . . . .
C28 C 0.40028(12) 1.0731(3) 0.54173(13) 0.0708(7) Uani 1 1 d . . . . .
C16 C 0.43493(13) 0.8339(3) 0.27980(14) 0.0679(6) Uani 1 1 d . . . . .
C25 C 0.28715(13) 1.0512(3) 0.34237(12) 0.0707(7) Uani 1 1 d . . . . .
C10 C 0.41182(13) 0.2842(3) 0.20154(17) 0.0779(7) Uani 1 1 d . . . . .
C31 C 0.29256(12) 1.1797(3) 0.44123(14) 0.0686(6) Uani 1 1 d . . . . .
C21 C 0.27947(11) 0.5109(3) 0.34316(13) 0.0734(7) Uani 1 1 d . . . . .
C22 C 0.24609(12) 0.6048(4) 0.35254(15) 0.0820(8) Uani 1 1 d . . . . .
C29 C 0.37501(14) 1.1667(3) 0.56170(15) 0.0818(8) Uani 1 1 d . . . . .
C23 C 0.25168(11) 0.7451(3) 0.34881(13) 0.0734(7) Uani 1 1 d . . . . .
C13 C 0.33039(15) 0.3965(4) 0.07126(16) 0.0864(8) Uani 1 1 d . . . . .
C30 C 0.32123(15) 1.2202(3) 0.51185(16) 0.0881(9) Uani 1 1 d . . . . .
C12 C 0.34711(17) 0.2613(4) 0.0759(2) 0.0956(10) Uani 1 1 d . . . . .
C11 C 0.38711(17) 0.2055(4) 0.1405(2) 0.0966(10) Uani 1 1 d . . . . .
H7 H 0.5019(9) 0.417(2) 0.3224(11) 0.061(6) Uiso 1 1 d . . . . .
H4 H 0.5699(10) 0.448(2) 0.4533(12) 0.063(6) Uiso 1 1 d . . . . .
H3 H 0.4577(10) 0.820(2) 0.4407(12) 0.060(6) Uiso 1 1 d . . . . .
H2 H 0.5978(11) 0.575(3) 0.5568(14) 0.080(7) Uiso 1 1 d . . . . .
H10 H 0.4412(12) 0.245(3) 0.2460(16) 0.088(9) Uiso 1 1 d . . . . .
H14 H 0.3415(10) 0.571(3) 0.1267(12) 0.068(7) Uiso 1 1 d . . . . .
H13 H 0.2997(15) 0.446(4) 0.0279(19) 0.121(12) Uiso 1 1 d . . . . .
H18 H 0.3671(9) 0.999(2) 0.3112(11) 0.059(6) Uiso 1 1 d . . . . .
H20 H 0.3433(10) 0.488(2) 0.3233(12) 0.066(6) Uiso 1 1 d . . . . .
H16A H 0.4017(12) 0.861(3) 0.2315(16) 0.083(8) Uiso 1 1 d . . . . .
H22 H 0.2171(14) 0.567(3) 0.3578(17) 0.113(11) Uiso 1 1 d . . . . .
H16B H 0.4669(12) 0.789(3) 0.2781(15) 0.090(8) Uiso 1 1 d . . . . .
H16C H 0.4516(11) 0.921(3) 0.3112(14) 0.081(8) Uiso 1 1 d . . . . .
H11 H 0.3979(14) 0.106(4) 0.1437(17) 0.113(11) Uiso 1 1 d . . . . .
H12 H 0.3278(14) 0.204(4) 0.0363(18) 0.110(10) Uiso 1 1 d . . . . .
H23 H 0.2305(12) 0.814(3) 0.3524(15) 0.086(8) Uiso 1 1 d . . . . .
H28 H 0.4389(11) 1.032(3) 0.5753(13) 0.072(7) Uiso 1 1 d . . . . .
H29 H 0.3971(13) 1.204(3) 0.6131(18) 0.109(10) Uiso 1 1 d . . . . .
H27 H 0.3887(11) 0.961(3) 0.4599(14) 0.083(8) Uiso 1 1 d . . . . .
H31 H 0.2542(11) 1.222(3) 0.4055(14) 0.076(7) Uiso 1 1 d . . . . .
H25A H 0.2956(11) 1.132(3) 0.3195(15) 0.084(8) Uiso 1 1 d . . . . .
H25B H 0.2453(12) 1.047(3) 0.3201(14) 0.077(7) Uiso 1 1 d . . . . .
H30 H 0.3018(15) 1.292(4) 0.5240(18) 0.122(11) Uiso 1 1 d . . . . .
H21 H 0.2717(12) 0.414(3) 0.3462(15) 0.089(8) Uiso 1 1 d . . . . .

loop_
_atom_site_aniso_label
_atom_site_aniso_U_11
_atom_site_aniso_U_22
_atom_site_aniso_U_33
_atom_site_aniso_U_23
_atom_site_aniso_U_13
_atom_site_aniso_U_12
O3 0.0546(8) 0.0658(9) 0.0496(8) -0.0115(7) 0.0262(7) 0.0089(7)
N1 0.0613(10) 0.0619(11) 0.0464(9) -0.0037(8) 0.0250(8) 0.0199(9)
O2 0.0845(12) 0.0976(14) 0.0455(9) 0.0049(9) 0.0084(9) 0.0060(10)
C17 0.0483(10) 0.0519(11) 0.0303(9) -0.0007(8) 0.0151(8) 0.0088(8)
C19 0.0412(9) 0.0571(12) 0.0291(8) -0.0002(8) 0.0112(7) 0.0091(8)
N2 0.0698(12) 0.0779(14) 0.0460(11) 0.0033(9) 0.0199(10) 0.0049(11)
C5 0.0438(10) 0.0510(11) 0.0446(10) 0.0024(8) 0.0251(8) 0.0001(8)
C18 0.0590(12) 0.0544(13) 0.0407(10) -0.0006(9) 0.0216(9) 0.0087(10)
C6 0.0448(10) 0.0592(12) 0.0558(11) 0.0044(9) 0.0305(9) 0.0048(9)
C3 0.0497(11) 0.0544(12) 0.0449(11) 0.0034(9) 0.0213(9) 0.0059(9)
O1 0.1096(16) 0.1384(19) 0.0568(11) -0.0211(11) 0.0206(11) 0.0455(15)
C15 0.0514(10) 0.0537(11) 0.0403(10) -0.0022(8) 0.0241(9) 0.0048(9)
C4 0.0509(12) 0.0668(14) 0.0679(14) 0.0086(11) 0.0313(11) 0.0136(11)
C9 0.0634(12) 0.0611(13) 0.0635(13) -0.0112(10) 0.0467(11) -0.0071(10)
C8 0.0561(11) 0.0556(12) 0.0579(12) -0.0030(9) 0.0407(10) 0.0025(9)
C20 0.0540(12) 0.0629(14) 0.0425(11) 0.0058(9) 0.0196(9) 0.0092(10)
C7 0.0580(12) 0.0632(13) 0.0667(14) -0.0013(10) 0.0421(11) 0.0112(10)
C24 0.0488(11) 0.0683(14) 0.0355(10) -0.0026(9) 0.0168(8) 0.0123(10)
C26 0.0653(13) 0.0509(11) 0.0524(12) -0.0027(9) 0.0337(10) 0.0044(10)
C1 0.0499(11) 0.0613(12) 0.0416(10) 0.0047(9) 0.0203(9) -0.0014(9)
C2 0.0474(11) 0.0714(15) 0.0542(13) 0.0133(11) 0.0195(10) 0.0059(10)
C27 0.0742(15) 0.0733(15) 0.0531(13) 0.0010(11) 0.0350(12) 0.0124(12)
C14 0.0853(17) 0.0678(16) 0.0639(15) -0.0106(12) 0.0490(14) -0.0075(13)
C28 0.0756(16) 0.0821(17) 0.0514(13) 0.0035(12) 0.0330(13) -0.0072(13)
C16 0.0767(16) 0.0748(17) 0.0564(14) 0.0110(12) 0.0395(13) 0.0043(13)
C25 0.0769(17) 0.0711(16) 0.0523(13) -0.0036(11) 0.0283(12) 0.0311(13)
C10 0.0894(19) 0.0685(16) 0.0871(19) -0.0124(14) 0.0559(17) -0.0014(14)
C31 0.0761(16) 0.0672(15) 0.0694(15) -0.0096(12) 0.0446(13) 0.0030(12)
C21 0.0687(15) 0.0792(18) 0.0640(15) 0.0102(13) 0.0314(12) -0.0033(13)
C22 0.0677(16) 0.108(2) 0.0751(17) 0.0058(15) 0.0424(14) -0.0023(15)
C29 0.101(2) 0.092(2) 0.0580(15) -0.0183(14) 0.0477(16) -0.0247(17)
C23 0.0574(13) 0.102(2) 0.0610(14) -0.0037(13) 0.0327(12) 0.0153(14)
C13 0.104(2) 0.095(2) 0.0656(17) -0.0209(15) 0.0506(17) -0.0196(17)
C30 0.104(2) 0.095(2) 0.0809(19) -0.0262(16) 0.0609(19) -0.0008(17)
C12 0.122(3) 0.095(2) 0.094(2) -0.047(2) 0.075(2) -0.034(2)
C11 0.125(3) 0.0731(19) 0.116(3) -0.0351(19) 0.082(2) -0.0123(18)

loop_
_atom_type_symbol
_atom_type_description
_atom_type_scat_dispersion_real
_atom_type_scat_dispersion_imag
_atom_type_scat_source
C C 0.0033 0.0016 'International Tables Vol C Tables 4.2.6.8 and 6.1.1.4'
H H 0.0000 0.0000 'International Tables Vol C Tables 4.2.6.8 and 6.1.1.4'
N N 0.0061 0.0033 'International Tables Vol C Tables 4.2.6.8 and 6.1.1.4'
O O 0.0106 0.0060 'International Tables Vol C Tables 4.2.6.8 and 6.1.1.4'

loop_
_geom_angle_atom_site_label_1
_geom_angle_atom_site_label_2
_geom_angle_atom_site_label_3
_geom_angle
_geom_angle_site_symmetry_1
_geom_angle_site_symmetry_3
_geom_angle_publ_flag
C8 O3 C15 118.91(15) . . ?
C18 N1 C24 108.52(17) . . ?
C18 N1 C25 125.4(2) . . ?
C24 N1 C25 125.6(2) . . ?
C19 C17 C15 125.52(17) . . ?
C18 C17 C19 106.59(18) . . ?
C18 C17 C15 127.3(2) . . ?
C20 C19 C17 134.79(19) . . ?
C20 C19 C24 118.5(2) . . ?
C24 C19 C17 106.69(18) . . ?
O2 N2 C1 119.0(2) . . ?
O1 N2 O2 122.2(2) . . ?
O1 N2 C1 118.72(18) . . ?
C6 C5 C15 119.08(17) . . ?
C3 C5 C6 119.52(18) . . ?
C3 C5 C15 121.22(17) . . ?
N1 C18 H18 119.9(13) . . ?
C17 C18 N1 110.4(2) . . ?
C17 C18 H18 129.7(13) . . ?
C5 C6 C7 117.88(18) . . ?
C4 C6 C5 119.5(2) . . ?
C4 C6 C7 122.5(2) . . ?
C5 C3 C1 119.3(2) . . ?
C5 C3 H3 118.5(14) . . ?
C1 C3 H3 122.1(15) . . ?
O3 C15 C17 104.94(15) . . ?
O3 C15 C5 110.30(15) . . ?
O3 C15 C16 107.81(17) . . ?
C17 C15 C5 111.36(15) . . ?
C17 C15 C16 112.93(18) . . ?
C16 C15 C5 109.36(17) . . ?
C6 C4 H4 120.3(13) . . ?
C2 C4 C6 121.0(2) . . ?
C2 C4 H4 118.6(13) . . ?
C14 C9 C8 121.1(2) . . ?
C14 C9 C10 118.6(2) . . ?
C10 C9 C8 120.3(2) . . ?
O3 C8 C9 112.39(17) . . ?
C7 C8 O3 122.71(18) . . ?
C7 C8 C9 124.85(19) . . ?
C19 C20 H20 119.8(13) . . ?
C21 C20 C19 119.3(2) . . ?
C21 C20 H20 120.9(13) . . ?
C6 C7 H7 117.0(13) . . ?
C8 C7 C6 120.78(19) . . ?
C8 C7 H7 121.9(13) . . ?
N1 C24 C19 107.84(18) . . ?
N1 C24 C23 130.2(2) . . ?
C23 C24 C19 122.0(2) . . ?
C27 C26 C25 122.8(2) . . ?
C27 C26 C31 119.0(2) . . ?
C31 C26 C25 118.2(2) . . ?
C3 C1 N2 118.9(2) . . ?
C2 C1 N2 118.75(19) . . ?
C2 C1 C3 122.3(2) . . ?
C4 C2 H2 122.1(16) . . ?
C1 C2 C4 118.3(2) . . ?
C1 C2 H2 119.6(16) . . ?
C26 C27 C28 121.2(2) . . ?
C26 C27 H27 121.0(16) . . ?
C28 C27 H27 117.6(16) . . ?
C9 C14 C13 120.4(3) . . ?
C9 C14 H14 122.4(15) . . ?
C13 C14 H14 117.2(15) . . ?
C27 C28 H28 117.3(14) . . ?
C29 C28 C27 119.6(3) . . ?
C29 C28 H28 123.0(14) . . ?
C15 C16 H16A 107.8(15) . . ?
C15 C16 H16B 107.5(16) . . ?
C15 C16 H16C 112.5(15) . . ?
H16A C16 H16B 112(2) . . ?
H16A C16 H16C 109(2) . . ?
H16B C16 H16C 108(2) . . ?
N1 C25 C26 113.55(18) . . ?
N1 C25 H25A 107.7(15) . . ?
N1 C25 H25B 110.2(15) . . ?
C26 C25 H25A 106.3(16) . . ?
C26 C25 H25B 110.8(15) . . ?
H25A C25 H25B 108(2) . . ?
C9 C10 H10 119.9(17) . . ?
C11 C10 C9 120.0(3) . . ?
C11 C10 H10 120.0(18) . . ?
C26 C31 C30 119.8(3) . . ?
C26 C31 H31 120.8(15) . . ?
C30 C31 H31 119.3(15) . . ?
C20 C21 C22 121.2(3) . . ?
C20 C21 H21 123.9(17) . . ?
C22 C21 H21 114.9(17) . . ?
C21 C22 H22 117(2) . . ?
C23 C22 C21 121.7(3) . . ?
C23 C22 H22 122(2) . . ?
C28 C29 C30 119.9(2) . . ?
C28 C29 H29 120.6(18) . . ?
C30 C29 H29 119.4(17) . . ?
C24 C23 H23 115.2(18) . . ?
C22 C23 C24 117.3(2) . . ?
C22 C23 H23 127.4(17) . . ?
C14 C13 H13 113(2) . . ?
C12 C13 C14 120.1(3) . . ?
C12 C13 H13 127(2) . . ?
C31 C30 H30 117(2) . . ?
C29 C30 C31 120.5(3) . . ?
C29 C30 H30 122(2) . . ?
C13 C12 H12 120(2) . . ?
C11 C12 C13 119.9(3) . . ?
C11 C12 H12 119(2) . . ?
C10 C11 H11 120(2) . . ?
C12 C11 C10 120.9(3) . . ?
C12 C11 H11 119(2) . . ?

loop_
_geom_bond_atom_site_label_1
_geom_bond_atom_site_label_2
_geom_bond_distance
_geom_bond_site_symmetry_2
_geom_bond_publ_flag
O3 C15 1.472(2) . ?
O3 C8 1.359(2) . ?
N1 C18 1.373(3) . ?
N1 C24 1.375(3) . ?
N1 C25 1.452(3) . ?
O2 N2 1.222(2) . ?
C17 C19 1.437(3) . ?
C17 C18 1.359(3) . ?
C17 C15 1.491(3) . ?
C19 C20 1.395(3) . ?
C19 C24 1.408(3) . ?
N2 O1 1.214(3) . ?
N2 C1 1.458(3) . ?
C5 C6 1.398(3) . ?
C5 C3 1.379(3) . ?
C5 C15 1.528(3) . ?
C18 H18 0.95(2) . ?
C6 C4 1.391(3) . ?
C6 C7 1.443(3) . ?
C3 C1 1.379(3) . ?
C3 H3 0.90(2) . ?
C15 C16 1.521(3) . ?
C4 C2 1.375(3) . ?
C4 H4 0.97(2) . ?
C9 C8 1.475(3) . ?
C9 C14 1.375(3) . ?
C9 C10 1.391(4) . ?
C8 C7 1.333(3) . ?
C20 C21 1.371(3) . ?
C20 H20 0.98(2) . ?
C7 H7 0.96(2) . ?
C24 C23 1.400(3) . ?
C26 C27 1.372(3) . ?
C26 C25 1.514(3) . ?
C26 C31 1.374(3) . ?
C1 C2 1.374(3) . ?
C2 H2 0.96(3) . ?
C27 C28 1.381(3) . ?
C27 H27 0.95(3) . ?
C14 C13 1.391(4) . ?
C14 H14 0.95(2) . ?
C28 C29 1.359(4) . ?
C28 H28 0.98(2) . ?
C16 H16A 0.99(3) . ?
C16 H16B 1.00(3) . ?
C16 H16C 1.03(3) . ?
C25 H25A 1.03(3) . ?
C25 H25B 0.98(3) . ?
C10 C11 1.375(4) . ?
C10 H10 0.95(3) . ?
C31 C30 1.385(4) . ?
C31 H31 1.00(3) . ?
C21 C22 1.388(4) . ?
C21 H21 0.96(3) . ?
C22 C23 1.365(4) . ?
C22 H22 0.95(3) . ?
C29 C30 1.374(4) . ?
C29 H29 1.03(3) . ?
C23 H23 0.92(3) . ?
C13 C12 1.363(5) . ?
C13 H13 0.99(4) . ?
C30 H30 1.00(4) . ?
C12 C11 1.361(5) . ?
C12 H12 0.93(3) . ?
C11 H11 0.99(3) . ?

loop_
_geom_torsion_atom_site_label_1
_geom_torsion_atom_site_label_2
_geom_torsion_atom_site_label_3
_geom_torsion_atom_site_label_4
_geom_torsion
_geom_torsion_site_symmetry_1
_geom_torsion_site_symmetry_2
_geom_torsion_site_symmetry_3
_geom_torsion_site_symmetry_4
_geom_torsion_publ_flag
O3 C8 C7 C6 6.3(3) . . . . ?
N1 C24 C23 C22 179.5(2) . . . . ?
O2 N2 C1 C3 -175.7(2) . . . . ?
O2 N2 C1 C2 4.0(3) . . . . ?
C17 C19 C20 C21 -179.3(2) . . . . ?
C17 C19 C24 N1 0.0(2) . . . . ?
C17 C19 C24 C23 179.71(18) . . . . ?
C19 C17 C18 N1 -0.4(2) . . . . ?
C19 C17 C15 O3 50.6(2) . . . . ?
C19 C17 C15 C5 -68.7(2) . . . . ?
C19 C17 C15 C16 167.76(18) . . . . ?
C19 C20 C21 C22 0.0(3) . . . . ?
C19 C24 C23 C22 -0.1(3) . . . . ?
N2 C1 C2 C4 178.9(2) . . . . ?
C5 C6 C4 C2 0.5(3) . . . . ?
C5 C6 C7 C8 -10.7(3) . . . . ?
C5 C3 C1 N2 179.97(18) . . . . ?
C5 C3 C1 C2 0.3(3) . . . . ?
C18 N1 C24 C19 -0.2(2) . . . . ?
C18 N1 C24 C23 -179.9(2) . . . . ?
C18 N1 C25 C26 -92.4(3) . . . . ?
C18 C17 C19 C20 179.1(2) . . . . ?
C18 C17 C19 C24 0.2(2) . . . . ?
C18 C17 C15 O3 -139.01(19) . . . . ?
C18 C17 C15 C5 101.7(2) . . . . ?
C18 C17 C15 C16 -21.8(3) . . . . ?
C6 C5 C3 C1 1.3(3) . . . . ?
C6 C5 C15 O3 31.1(2) . . . . ?
C6 C5 C15 C17 147.17(18) . . . . ?
C6 C5 C15 C16 -87.3(2) . . . . ?
C6 C4 C2 C1 1.0(4) . . . . ?
C3 C5 C6 C4 -1.7(3) . . . . ?
C3 C5 C6 C7 175.38(19) . . . . ?
C3 C5 C15 O3 -153.86(17) . . . . ?
C3 C5 C15 C17 -37.8(3) . . . . ?
C3 C5 C15 C16 87.7(2) . . . . ?
C3 C1 C2 C4 -1.4(3) . . . . ?
O1 N2 C1 C3 2.9(3) . . . . ?
O1 N2 C1 C2 -177.3(2) . . . . ?
C15 O3 C8 C9 -163.36(16) . . . . ?
C15 O3 C8 C7 19.1(3) . . . . ?
C15 C17 C19 C20 -8.8(3) . . . . ?
C15 C17 C19 C24 172.28(16) . . . . ?
C15 C17 C18 N1 -172.23(17) . . . . ?
C15 C5 C6 C4 173.46(19) . . . . ?
C15 C5 C6 C7 -9.5(3) . . . . ?
C15 C5 C3 C1 -173.75(18) . . . . ?
C4 C6 C7 C8 166.3(2) . . . . ?
C9 C8 C7 C6 -170.93(19) . . . . ?
C9 C14 C13 C12 0.9(4) . . . . ?
C9 C10 C11 C12 -0.4(5) . . . . ?
C8 O3 C15 C17 -155.97(16) . . . . ?
C8 O3 C15 C5 -35.9(2) . . . . ?
C8 O3 C15 C16 83.4(2) . . . . ?
C8 C9 C14 C13 178.1(2) . . . . ?
C8 C9 C10 C11 -178.3(2) . . . . ?
C20 C19 C24 N1 -179.12(16) . . . . ?
C20 C19 C24 C23 0.6(3) . . . . ?
C20 C21 C22 C23 0.5(4) . . . . ?
C7 C6 C4 C2 -176.4(2) . . . . ?
C24 N1 C18 C17 0.4(2) . . . . ?
C24 N1 C25 C26 78.5(3) . . . . ?
C24 C19 C20 C21 -0.5(3) . . . . ?
C26 C27 C28 C29 0.6(4) . . . . ?
C26 C31 C30 C29 -0.3(4) . . . . ?
C27 C26 C25 N1 20.5(4) . . . . ?
C27 C26 C31 C30 0.9(4) . . . . ?
C27 C28 C29 C30 0.1(4) . . . . ?
C14 C9 C8 O3 30.0(3) . . . . ?
C14 C9 C8 C7 -152.5(2) . . . . ?
C14 C9 C10 C11 2.2(4) . . . . ?
C14 C13 C12 C11 0.8(5) . . . . ?
C28 C29 C30 C31 -0.2(5) . . . . ?
C25 N1 C18 C17 172.53(19) . . . . ?
C25 N1 C24 C19 -172.35(18) . . . . ?
C25 N1 C24 C23 8.0(3) . . . . ?
C25 C26 C27 C28 175.9(3) . . . . ?
C25 C26 C31 C30 -176.2(3) . . . . ?
C10 C9 C8 O3 -149.5(2) . . . . ?
C10 C9 C8 C7 28.0(3) . . . . ?
C10 C9 C14 C13 -2.4(4) . . . . ?
C31 C26 C27 C28 -1.1(4) . . . . ?
C31 C26 C25 N1 -162.4(2) . . . . ?
C21 C22 C23 C24 -0.4(4) . . . . ?
C13 C12 C11 C10 -1.1(5) . . . . ?
